data_2014307
loop_
_publ_author_name
'Takagi, Rie'
'Fabienne Duc'
'Johnsson, Mats'
'molybdenum(VI) tricopper(II) tellurium(IV) heptaoxide dichloride hemihydrate'

_publ_section_title
;
 MoCu~3~TeO~7~Cl~2~&#x00B7;0.5H~2~O
;
_journal_coeditor_code BC1088
_journal_issue 2
_journal_name_full 'Acta Crystallographica Section C'
_journal_page_first i16
_journal_page_last i18
_journal_paper_doi 10.1107/S0108270106000679
_journal_volume 62
_journal_year 2006
_chemical_formula_iupac 'Mo Cu3 Te O7 Cl2, 0.5H2 O'
_chemical_formula_moiety 'C7 Cu3 Mo1 O7 Te1, 0.5H2 O'
_chemical_formula_sum 'C7 H Cu3 Mo O7.5 Te'
_chemical_formula_weight 606.07
_chemical_name_systematic 'molybdenum(VI) tricopper(II) tellurium(IV) heptaoxide dichloride hemihydrate'
_space_group_IT_number 2
_symmetry_cell_setting triclinic
_symmetry_space_group_name_Hall '-P 1'
_symmetry_space_group_name_H-M 'P -1'
_audit_creation_method 'WinGX routine CIF_UPDATE'
_cell_angle_alpha 81.75(4)
_cell_angle_beta 85.76(3)
_cell_angle_gamma 86.18(3)
_cell_formula_units_Z 2
_cell_length_a 6.1393(15)
_cell_length_b 6.386(2)
_cell_length_c 12.005(3)
_cell_measurement_reflns_used 1691
_cell_measurement_temperature 291(2)
_cell_measurement_theta_max 28.2
_cell_measurement_theta_min 1.9
_cell_volume 463.8(2)
_computing_cell_refinement 'CELL in IPDS Software'
_computing_data_collection 'EXPOSE in IPDS Software (Stoe & Cie, 1997)'
_computing_data_reduction 'INTEGRATE in IPDS Software'
_computing_molecular_graphics 'DIAMOND (Bergerhoff, 1996)'
_computing_publication_material 'WinGX (Farrugia, 1999)'
_computing_structure_refinement 'SHELXL97 (Sheldrick, 1997)'
_computing_structure_solution 'SHELXS97 (Sheldrick, 1997)'
_diffrn_measured_fraction_theta_full 0.984
_diffrn_measured_fraction_theta_max 0.984
_diffrn_measurement_device_type 'Stoe IPDS'
_diffrn_measurement_method \f
_diffrn_radiation_type MoK\a
_diffrn_radiation_wavelength 0.71073
_diffrn_reflns_av_R_equivalents 0.0942
_diffrn_reflns_limit_h_max 8
_diffrn_reflns_limit_h_min -8
_diffrn_reflns_limit_k_max 8
_diffrn_reflns_limit_k_min -8
_diffrn_reflns_limit_l_max 15
_diffrn_reflns_limit_l_min -15
_diffrn_reflns_number 13580
_diffrn_reflns_theta_full 28.09
_diffrn_reflns_theta_max 28.09
_diffrn_reflns_theta_min 3.23
_diffrn_standards_decay_% 0
_diffrn_standards_interval_count 0
_diffrn_standards_interval_time 0
_diffrn_standards_number 0
_exptl_absorpt_coefficient_mu 11.773
_exptl_absorpt_correction_T_max 0.524
_exptl_absorpt_correction_T_min 0.37
_exptl_absorpt_correction_type numerical
_exptl_absorpt_process_details '(X-RED; Stoe & Cie, 2001)'
_exptl_crystal_colour green
_exptl_crystal_density_diffrn 4.34
_exptl_crystal_density_method 'not measured'
_exptl_crystal_description plate
_exptl_crystal_F_000 552
_exptl_crystal_size_max 0.08
_exptl_crystal_size_mid 0.04
_exptl_crystal_size_min 0.01
_refine_diff_density_max 1.175
_refine_diff_density_min -0.929
_refine_ls_extinction_method none
_refine_ls_goodness_of_fit_ref 0.851
_refine_ls_hydrogen_treatment constr
_refine_ls_matrix_type full
_refine_ls_number_parameters 131
_refine_ls_number_reflns 2214
_refine_ls_number_restraints 12
_refine_ls_restrained_S_all 0.861
_refine_ls_R_factor_gt 0.0266
_refine_ls_shift/su_max 0
_refine_ls_structure_factor_coef Fsqd
_refine_ls_weighting_details 'calc w = 1/[\s^2^(Fo^2^)+(0.0218P)^2^] where P = (Fo^2^+2Fc^2^)/3'
_refine_ls_weighting_scheme calc
_refine_ls_wR_factor_ref 0.0539
_reflns_number_gt 1677
_reflns_number_total 2214
_reflns_threshold_expression I>2\s(I)
_cod_data_source_file bc1088.cif
_cod_data_source_block I
_cod_depositor_comments
;
The following automatic conversions were performed:

'_exptl_absorpt_correction_type' value 'Numerical' changed to
'numerical' according to
/home/saulius/struct/CIF-dictionaries/cif_core.dic dictionary named
'cif_core.dic' version 2.4.1 from 2010-06-29.

Automatic conversion script
Id: cif_fix_values 1715 2011-07-08 13:25:40Z adriana 
;
_cod_original_formula_sum 'C7 Cu3 H1 Mo1 O7.5 Te1'
_cod_database_code 2014307

loop_
_symmetry_equiv_pos_as_xyz
'x, y, z'
'-x, -y, -z'

loop_
_atom_site_label
_atom_site_fract_x
_atom_site_fract_y
_atom_site_fract_z
_atom_site_U_iso_or_equiv
_atom_site_adp_type
_atom_site_calc_flag
_atom_site_refinement_flags
_atom_site_occupancy
_atom_site_disorder_assembly
_atom_site_disorder_group
_atom_site_type_symbol
Te 0.83915(5) 0.61434(6) 0.15978(3) 0.00860(9) Uani d . 1 . . Te
Mo 0.84960(7) 0.04469(8) -0.60778(4) 0.01124(11) Uani d . 1 . . Mo
Cu1 0.98898(11) 0.89752(10) -0.10435(6) 0.01029(15) Uani d . 1 . . Cu
Cu2 0.67111(11) 0.04450(13) -0.30700(6) 0.01585(17) Uani d . 1 . . Cu
Cu3 0.65568(10) 0.53174(11) -0.10432(6) 0.01191(15) Uani d . 1 . . Cu
Cl1 0.6604(2) 0.4627(2) -0.28419(12) 0.0192(3) Uani d . 1 . . Cl
Cl2 0.5153(2) -0.0512(2) -0.13337(12) 0.0190(3) Uani d . 1 . . Cl
O1 0.8354(6) 0.0209(8) -0.4469(3) 0.0191(9) Uani d . 1 . . O
O2 0.9575(6) 0.6068(6) -0.1254(3) 0.0120(8) Uani d . 1 . . O
O3 0.3902(7) 0.0721(8) -0.3712(4) 0.0293(11) Uani d U 1 . . O
O4 0.9865(6) 0.8222(6) 0.0600(3) 0.0106(8) Uani d U 1 . . O
O5 0.7965(8) 0.3089(8) -0.6448(4) 0.0288(11) Uani d . 1 . . O
O6 0.9747(6) 0.0160(6) -0.2604(3) 0.0124(8) Uani d . 1 . . O
O7 0.3603(6) 0.4510(7) -0.0605(3) 0.0131(8) Uani d . 1 . . O
O8 0.1077(19) 0.345(2) -0.4545(11) 0.048(3) Uiso d P 0.5 . . O
H8A 0.077 0.4062 -0.3994 0.073 Uiso calc PR 0.5 . . H
H8B 0.0155 0.4003 -0.5154 0.073 Uiso d PR 0.5 . . H

loop_
_atom_site_aniso_label
_atom_site_aniso_U_11
_atom_site_aniso_U_22
_atom_site_aniso_U_33
_atom_site_aniso_U_12
_atom_site_aniso_U_13
_atom_site_aniso_U_23
Te 0.00801(16) 0.00911(18) 0.00872(18) -0.00291(13) 0.00016(12) -0.00062(14)
Mo 0.0075(2) 0.0186(3) 0.0075(2) -0.00059(18) -0.00172(17) -0.0007(2)
Cu1 0.0144(3) 0.0080(3) 0.0089(3) -0.0033(3) -0.0018(2) -0.0008(3)
Cu2 0.0079(3) 0.0301(4) 0.0099(4) -0.0046(3) 0.0010(2) -0.0032(3)
Cu3 0.0065(3) 0.0159(4) 0.0139(4) -0.0046(2) 0.0006(3) -0.0029(3)
Cl1 0.0204(7) 0.0221(7) 0.0158(7) -0.0054(6) 0.0006(6) -0.0036(6)
Cl2 0.0198(7) 0.0201(7) 0.0147(7) 0.0030(6) 0.0040(5) 0.0014(6)
O1 0.0092(18) 0.040(3) 0.007(2) 0.0043(17) -0.0006(15) -0.0032(19)
O2 0.0085(17) 0.0094(19) 0.018(2) -0.0010(14) -0.0021(15) 0.0003(16)
O3 0.0226(16) 0.0398(19) 0.0262(18) -0.0091(15) -0.0022(14) -0.0034(15)
O4 0.0126(14) 0.0087(14) 0.0103(15) -0.0057(12) -0.0007(12) 0.0016(12)
O5 0.041(3) 0.022(3) 0.020(3) 0.005(2) 0.002(2) 0.003(2)
O6 0.0082(17) 0.020(2) 0.009(2) -0.0016(15) -0.0029(14) -0.0017(17)
O7 0.0115(18) 0.021(2) 0.0082(19) -0.0073(16) 0.0025(14) -0.0051(17)

loop_
_atom_type_symbol
_atom_type_description
_atom_type_scat_dispersion_real
_atom_type_scat_dispersion_imag
_atom_type_scat_source
O O 0.0106 0.006 'International Tables Vol C Tables 4.2.6.8 and 6.1.1.4'
Cl Cl 0.1484 0.1585 'International Tables Vol C Tables 4.2.6.8 and 6.1.1.4'
Cu Cu 0.3201 1.2651 'International Tables Vol C Tables 4.2.6.8 and 6.1.1.4'
Mo Mo -1.6832 0.6857 'International Tables Vol C Tables 4.2.6.8 and 6.1.1.4'
Te Te -0.5308 1.6751 'International Tables Vol C Tables 4.2.6.8 and 6.1.1.4'
H H 0 0 'International Tables Vol C Tables 4.2.6.8 and 6.1.1.4'

loop_
_geom_angle_atom_site_label_1
_geom_angle_atom_site_label_2
_geom_angle_atom_site_label_3
_geom_angle_site_symmetry_1
_geom_angle_site_symmetry_3
_geom_angle
O7 Te O4 2_665 . 98.01(17)
O7 Te O2 2_665 2_765 92.77(17)
O4 Te O2 . 2_765 93.19(17)
O7 Te O5 2_665 1_556 106.29(16)
O4 Te O5 . 1_556 154.16(15)
O2 Te O5 2_765 1_556 77.24(16)
O5 Mo O3 . 2_654 105.2(2)
O5 Mo O1 . . 101.7(2)
O3 Mo O1 2_654 . 101.0(2)
O5 Mo O6 . 2_754 99.3(2)
O3 Mo O6 2_654 2_754 99.97(19)
O1 Mo O6 . 2_754 145.07(17)
O5 Mo O1 . 2_754 111.5(2)
O3 Mo O1 2_654 2_754 143.4(2)
O1 Mo O1 . 2_754 71.15(18)
O6 Mo O1 2_754 2_754 75.33(15)
O5 Mo O8 . 2_654 174.7(3)
O3 Mo O8 2_654 2_654 70.7(3)
O1 Mo O8 . 2_654 76.2(3)
O6 Mo O8 2_754 2_654 84.8(3)
O1 Mo O8 2_754 2_654 72.7(3)
O5 Mo Cu2 . 2_754 105.56(17)
O3 Mo Cu2 2_654 2_754 131.29(17)
O1 Mo Cu2 . 2_754 108.59(12)
O6 Mo Cu2 2_754 2_754 38.20(11)
O1 Mo Cu2 2_754 2_754 37.50(11)
O8 Mo Cu2 2_654 2_754 79.7(3)
O6 Cu1 O2 1_565 . 96.39(17)
O6 Cu1 O4 1_565 2_775 91.64(17)
O2 Cu1 O4 . 2_775 171.79(17)
O6 Cu1 O4 1_565 . 170.79(17)
O2 Cu1 O4 . . 91.96(17)
O4 Cu1 O4 2_775 . 79.92(17)
O6 Cu1 Cl2 1_565 1_565 76.88(11)
O2 Cu1 Cl2 . 1_565 84.59(12)
O4 Cu1 Cl2 2_775 1_565 95.60(12)
O4 Cu1 Cl2 . 1_565 100.12(12)
O6 Cu1 Cu1 1_565 2_775 131.54(13)
O2 Cu1 Cu1 . 2_775 131.86(13)
O4 Cu1 Cu1 2_775 2_775 40.01(12)
O4 Cu1 Cu1 . 2_775 39.91(11)
Cl2 Cu1 Cu1 1_565 2_775 100.27(5)
O1 Cu2 O3 . . 94.84(19)
O1 Cu2 O6 . . 78.10(16)
O3 Cu2 O6 . . 172.93(18)
O1 Cu2 Cl2 . . 159.49(15)
O3 Cu2 Cl2 . . 91.29(15)
O6 Cu2 Cl2 . . 95.51(12)
O1 Cu2 Cl1 . . 105.27(16)
O3 Cu2 Cl1 . . 92.77(16)
O6 Cu2 Cl1 . . 88.73(13)
Cl2 Cu2 Cl1 . . 93.94(7)
O1 Cu2 Mo . 2_754 41.54(12)
O3 Cu2 Mo . 2_754 136.08(15)
O6 Cu2 Mo . 2_754 36.95(11)
Cl2 Cu2 Mo . 2_754 127.65(5)
Cl1 Cu2 Mo . 2_754 102.51(5)
O7 Cu3 O2 . . 171.81(16)
O7 Cu3 O7 . 2_665 78.85(17)
O2 Cu3 O7 . 2_665 93.17(16)
O7 Cu3 Cl1 . . 96.46(12)
O2 Cu3 Cl1 . . 91.24(13)
O7 Cu3 Cl1 2_665 . 171.64(13)
O7 Cu3 Cl2 . 1_565 90.49(13)
O2 Cu3 Cl2 . 1_565 90.90(12)
O7 Cu3 Cl2 2_665 1_565 86.93(13)
Cl1 Cu3 Cl2 . 1_565 100.11(7)
O7 Cu3 Cu3 . 2_665 40.13(11)
O2 Cu3 Cu3 . 2_665 131.86(13)
O7 Cu3 Cu3 2_665 2_665 38.72(11)
Cl1 Cu3 Cu3 . 2_665 136.19(5)
Cl2 Cu3 Cu3 1_565 2_665 88.30(6)
Cu3 Cl1 Cu2 . . 114.97(7)
Cu2 Cl2 Cu3 . 1_545 98.88(7)
Mo O1 Cu2 . . 150.0(2)
Mo O1 Mo . 2_754 108.85(18)
Cu2 O1 Mo . 2_754 100.97(18)
Te O2 Cu1 2_765 . 133.0(2)
Te O2 Cu3 2_765 . 115.04(19)
Cu1 O2 Cu3 . . 111.99(19)
Mo O3 Cu2 2_654 . 148.3(3)
Te O4 Cu1 . 2_775 119.4(2)
Te O4 Cu1 . . 131.5(2)
Cu1 O4 Cu1 2_775 . 100.08(17)
Mo O6 Cu1 2_754 1_545 131.1(2)
Mo O6 Cu2 2_754 . 104.86(18)
Cu1 O6 Cu2 1_545 . 111.72(18)
Te O7 Cu3 2_665 . 124.8(2)
Te O7 Cu3 2_665 2_665 134.0(2)
Cu3 O7 Cu3 . 2_665 101.15(17)
Mo O8 H8A 2_654 . 109.5
Mo O8 H8B 2_654 . 120.3
H8A O8 H8B . . 110.8

loop_
_geom_bond_atom_site_label_1
_geom_bond_atom_site_label_2
_geom_bond_site_symmetry_2
_geom_bond_distance
_geom_bond_publ_flag
Te O7 2_665 1.876(4) yes
Te O4 . 1.887(4) yes
Te O2 2_765 1.892(4) yes
Te O5 1_556 2.836(5) yes
Mo O5 . 1.698(5) yes
Mo O3 2_654 1.745(4) yes
Mo O1 . 1.911(4) yes
Mo O6 2_754 1.920(4) yes
Mo O1 2_754 2.085(4) yes
Mo O8 2_654 2.495(13) yes
Mo Cu2 2_754 3.0868(12) ?
Cu1 O6 1_565 1.923(4) yes
Cu1 O2 . 1.933(4) yes
Cu1 O4 2_775 1.957(4) yes
Cu1 O4 . 1.962(4) yes
Cu1 Cl2 1_565 2.9452(17) yes
Cu1 Cu1 2_775 3.0039(16) ?
Cu2 O1 . 1.914(4) yes
Cu2 O3 . 1.927(5) yes
Cu2 O6 . 1.975(4) yes
Cu2 Cl2 . 2.2474(18) yes
Cu2 Cl1 . 2.7192(19) yes
Cu2 Mo 2_754 3.0868(12) ?
Cu3 O7 . 1.933(4) yes
Cu3 O2 . 1.934(4) yes
Cu3 O7 2_665 1.992(4) yes
Cu3 Cl1 . 2.2628(17) yes
Cu3 Cl2 1_565 2.7259(19) yes
Cu3 Cu3 2_665 3.0325(17) ?
Cl2 Cu3 1_545 2.7259(19) ?
O1 Mo 2_754 2.085(4) ?
O2 Te 2_765 1.892(4) ?
O3 Mo 2_654 1.745(4) ?
O4 Cu1 2_775 1.957(4) ?
O6 Mo 2_754 1.920(4) ?
O6 Cu1 1_545 1.923(4) ?
O7 Te 2_665 1.876(4) ?
O7 Cu3 2_665 1.992(4) ?
O8 Mo 2_654 2.495(13) ?
O8 H8A . 0.82 ?
O8 H8B . 0.9702 ?

loop_
_geom_hbond_atom_site_label_D
_geom_hbond_atom_site_label_H
_geom_hbond_atom_site_label_A
_geom_hbond_site_symmetry_A
_geom_hbond_distance_DH
_geom_hbond_distance_HA
_geom_hbond_distance_DA
_geom_hbond_angle_DHA
O8 H8A O5 2_664 0.82 2.17 2.772(14) 130
O8 H8B O5 1_455 0.97 2.29 3.126(14) 144
O8 H8B O8 2_564 0.97 1.75 2.47(3) 129
